data_4072148
loop_
_publ_author_name
'Kopf, Henning'
'Holzberger, Bastian'
'Pietraszuk, Cezary'
'H\"ubner, Eike'
'Burzlaff, Nicolai'

_publ_section_title
;
 Neutral Ruthenium Carbene Complexes bearing N,N,O Heteroscorpionate
 Ligands: Syntheses and Activity in Metathesis Reactions
;
_journal_issue 22
_journal_name_full Organometallics
_journal_page_first 5894
_journal_paper_doi 10.1021/om8006129
_journal_volume 27
_journal_year 2008
_chemical_formula_moiety 'C37 H54 Cl N4 O2 P Ru, 0.5(C5 H12), 1.5(C H2 Cl2)'
_chemical_formula_sum 'C41 H63 Cl4 N4 O2 P Ru'
_chemical_formula_weight 917.79
_chemical_name_systematic
;
 ?
;
_space_group_IT_number 15
_symmetry_cell_setting monoclinic
_symmetry_space_group_name_Hall '-C 2yc'
_symmetry_space_group_name_H-M 'C 1 2/c 1'
_atom_sites_solution_hydrogens geom
_atom_sites_solution_primary direct
_atom_sites_solution_secondary difmap
_audit_creation_date 2008-06-06T17:58:13-00:00
_audit_creation_method 'WinGX routine CIF_UPDATE'
_cell_angle_alpha 90
_cell_angle_beta 110.59(3)
_cell_angle_gamma 90
_cell_formula_units_Z 8
_cell_length_a 32.805(10)
_cell_length_b 14.103(7)
_cell_length_c 20.868(9)
_cell_measurement_reflns_used 27
_cell_measurement_temperature 188(2)
_cell_measurement_theta_max 10.46
_cell_measurement_theta_min 4.76
_cell_volume 9038(7)
_computing_cell_refinement 'Bruker XSCANS'
_computing_data_collection 'Bruker XSCANS'
_computing_data_reduction 'Bruker SHELXTL'
_computing_molecular_graphics 'Bruker SHELXTL'
_computing_publication_material 'Bruker SHELXTL'
_computing_structure_refinement 'SHELXL-97 (Sheldrick, 1997)'
_computing_structure_solution 'SHELXS-97 (Sheldrick, 1990)'
_diffrn_ambient_temperature 188(2)
_diffrn_measured_fraction_theta_full 0.998
_diffrn_measured_fraction_theta_max 0.998
_diffrn_measurement_device_type 'Bruker P4'
_diffrn_measurement_method '\w scans'
_diffrn_radiation_monochromator graphite
_diffrn_radiation_type MoK\a
_diffrn_radiation_wavelength 0.71073
_diffrn_reflns_av_R_equivalents 0.0293
_diffrn_reflns_av_unetI/netI 0.0576
_diffrn_reflns_limit_h_max 41
_diffrn_reflns_limit_h_min -1
_diffrn_reflns_limit_k_max 1
_diffrn_reflns_limit_k_min -18
_diffrn_reflns_limit_l_max 25
_diffrn_reflns_limit_l_min -26
_diffrn_reflns_number 11221
_diffrn_reflns_theta_full 27
_diffrn_reflns_theta_max 27
_diffrn_reflns_theta_min 2.02
_diffrn_standards_decay_% 0
_diffrn_standards_interval_count 97
_diffrn_standards_number 3
_exptl_absorpt_coefficient_mu 0.656
_exptl_absorpt_correction_T_max 0.9517
_exptl_absorpt_correction_T_min 0.7857
_exptl_absorpt_correction_type empirical
_exptl_crystal_colour green
_exptl_crystal_density_diffrn 1.349
_exptl_crystal_density_method 'not measured'
_exptl_crystal_description block
_exptl_crystal_F_000 3840
_exptl_crystal_size_max 0.5
_exptl_crystal_size_mid 0.5
_exptl_crystal_size_min 0.4
_refine_diff_density_max 0.679
_refine_diff_density_min -0.744
_refine_diff_density_rms 0.075
_refine_ls_extinction_method none
_refine_ls_goodness_of_fit_ref 1.014
_refine_ls_hydrogen_treatment mixed
_refine_ls_matrix_type full
_refine_ls_number_parameters 499
_refine_ls_number_reflns 9840
_refine_ls_number_restraints 18
_refine_ls_restrained_S_all 1.015
_refine_ls_R_factor_all 0.0749
_refine_ls_R_factor_gt 0.047
_refine_ls_shift/su_max 0.002
_refine_ls_shift/su_mean 0
_refine_ls_structure_factor_coef Fsqd
_refine_ls_weighting_details 'calc w=1/[\s^2^(Fo^2^)+(0.0430P)^2^+17.3903P] where P=(Fo^2^+2Fc^2^)/3'
_refine_ls_weighting_scheme calc
_refine_ls_wR_factor_gt 0.1012
_refine_ls_wR_factor_ref 0.1133
_reflns_number_gt 7195
_reflns_number_total 9840
_reflns_threshold_expression >2sigma(I)
_cod_data_source_file om8006129_si_001.cif
_cod_data_source_block compound7b
_cod_depositor_comments
;
The following automatic conversions were performed:

'_symmetry_cell_setting' value 'Monoclinic' changed to 'monoclinic'
according to /home/saulius/struct/CIF-dictionaries/cif_core.dic
dictionary named 'cif_core.dic' version 2.4.1 from 2010-06-29.

Automatic conversion script
Id: cif_fix_values 1715 2011-07-08 13:25:40Z adriana 
;
_cod_original_cell_volume 9038(6)
_cod_original_sg_symbol_H-M C2/c
_cod_database_code 4072148

loop_
_symmetry_equiv_pos_as_xyz
'x, y, z'
'-x, y, -z+1/2'
'x+1/2, y+1/2, z'
'-x+1/2, y+1/2, -z+1/2'
'-x, -y, -z'
'x, -y, z-1/2'
'-x+1/2, -y+1/2, -z'
'x+1/2, -y+1/2, z-1/2'

loop_
_atom_site_label
_atom_site_type_symbol
_atom_site_fract_x
_atom_site_fract_y
_atom_site_fract_z
_atom_site_U_iso_or_equiv
_atom_site_adp_type
_atom_site_occupancy
_atom_site_symmetry_multiplicity
_atom_site_calc_flag
_atom_site_refinement_flags
Ru1 Ru 0.838861(8) 0.352937(18) 0.850616(13) 0.02618(8) Uani 1 1 d .
P1 P 0.90637(3) 0.34461(6) 0.82945(4) 0.02889(18) Uani 1 1 d .
Cl1 Cl 0.82735(3) 0.19123(6) 0.81093(4) 0.03545(19) Uani 1 1 d .
O1 O 0.80732(7) 0.39597(17) 0.74310(11) 0.0335(5) Uani 1 1 d .
C1 C 0.76684(10) 0.5060(2) 0.78637(16) 0.0306(7) Uani 1 1 d .
H1 H 0.7441 0.5556 0.7664 0.037 Uiso 1 1 calc R
O2 O 0.75458(9) 0.4821(2) 0.66777(13) 0.0535(7) Uani 1 1 d .
C2 C 0.77718(10) 0.4572(2) 0.72648(17) 0.0324(7) Uani 1 1 d .
C3 C 0.86198(11) 0.3102(2) 0.94202(18) 0.0339(8) Uani 1 1 d .
C4 C 0.85494(12) 0.3417(3) 1.00515(17) 0.0368(8) Uani 1 1 d .
C5 C 0.82481(12) 0.4123(3) 1.00714(19) 0.0422(9) Uani 1 1 d .
H5 H 0.8084 0.4448 0.9663 0.051 Uiso 1 1 calc R
C6 C 0.81891(14) 0.4348(3) 1.0679(2) 0.0525(11) Uani 1 1 d .
H6 H 0.7982 0.4815 1.0683 0.063 Uiso 1 1 calc R
C7 C 0.84310(15) 0.3893(4) 1.1279(2) 0.0607(13) Uani 1 1 d .
H7 H 0.8387 0.4045 1.1694 0.073 Uiso 1 1 calc R
C8 C 0.87360(15) 0.3221(4) 1.1280(2) 0.0591(13) Uani 1 1 d .
H8 H 0.8907 0.2927 1.1697 0.071 Uiso 1 1 calc R
C9 C 0.87949(13) 0.2969(3) 1.06721(18) 0.0465(10) Uani 1 1 d .
H9 H 0.9001 0.2495 1.0676 0.056 Uiso 1 1 calc R
N11 N 0.83988(8) 0.49795(18) 0.87626(13) 0.0280(6) Uani 1 1 d .
C11 C 0.90646(11) 0.5302(2) 0.98005(16) 0.0348(8) Uani 1 1 d .
H11A H 0.9011 0.5316 1.0234 0.052 Uiso 1 1 calc R
H11B H 0.9299 0.5745 0.9824 0.052 Uiso 1 1 calc R
H11C H 0.9149 0.4659 0.9718 0.052 Uiso 1 1 calc R
N12 N 0.80544(8) 0.55209(19) 0.83482(13) 0.0299(6) Uani 1 1 d .
C12 C 0.86567(11) 0.5585(2) 0.92260(16) 0.0309(7) Uani 1 1 d .
C13 C 0.84846(11) 0.6505(3) 0.90996(19) 0.0405(8) Uani 1 1 d .
H13 H 0.861 0.706 0.935 0.049 Uiso 1 1 calc R
C14 C 0.80990(11) 0.6460(3) 0.85440(19) 0.0399(8) Uani 1 1 d .
C15 C 0.77841(14) 0.7211(3) 0.8177(3) 0.0650(14) Uani 1 1 d .
H15A H 0.7718 0.7148 0.7683 0.097 Uiso 1 1 calc R
H15B H 0.7912 0.7836 0.8328 0.097 Uiso 1 1 calc R
H15C H 0.7516 0.7144 0.8278 0.097 Uiso 1 1 calc R
N21 N 0.77401(8) 0.35689(19) 0.84992(13) 0.0298(6) Uani 1 1 d .
C21 C 0.76417(12) 0.2119(2) 0.91206(19) 0.0406(8) Uani 1 1 d .
H21A H 0.7567 0.1612 0.8777 0.061 Uiso 1 1 calc R
H21B H 0.7497 0.2002 0.9452 0.061 Uiso 1 1 calc R
H21C H 0.7958 0.2131 0.9359 0.061 Uiso 1 1 calc R
N22 N 0.74965(9) 0.43696(19) 0.82255(14) 0.0313(6) Uani 1 1 d .
C22 C 0.74940(11) 0.3054(2) 0.87735(17) 0.0346(8) Uani 1 1 d .
C23 C 0.71038(12) 0.3531(3) 0.8677(2) 0.0446(9) Uani 1 1 d .
H23 H 0.6876 0.3321 0.8824 0.054 Uiso 1 1 calc R
C24 C 0.71090(11) 0.4362(3) 0.83290(19) 0.0409(8) Uani 1 1 d .
C25 C 0.67786(14) 0.5144(3) 0.8087(3) 0.0618(13) Uani 1 1 d .
H25A H 0.6914 0.575 0.8278 0.093 Uiso 1 1 calc R
H25B H 0.6534 0.5017 0.824 0.093 Uiso 1 1 calc R
H25C H 0.6673 0.5175 0.7586 0.093 Uiso 1 1 calc R
C31 C 0.93443(10) 0.4611(2) 0.83704(17) 0.0326(7) Uani 1 1 d .
H31 H 0.9399 0.4815 0.8852 0.039 Uiso 1 1 calc R
C32 C 0.90631(11) 0.5414(2) 0.79269(17) 0.0342(8) Uani 1 1 d .
H32A H 0.9038 0.5326 0.7444 0.041 Uiso 1 1 calc R
H32B H 0.8767 0.539 0.7949 0.041 Uiso 1 1 calc R
C33 C 0.92712(12) 0.6378(2) 0.81848(19) 0.0404(8) Uani 1 1 d .
H33A H 0.9283 0.6478 0.8661 0.048 Uiso 1 1 calc R
H33B H 0.9091 0.6888 0.7896 0.048 Uiso 1 1 calc R
C34 C 0.97339(13) 0.6428(3) 0.8162(2) 0.0483(9) Uani 1 1 d .
H34A H 0.9717 0.6424 0.7679 0.058 Uiso 1 1 calc R
H34B H 0.9871 0.7032 0.8371 0.058 Uiso 1 1 calc R
C35 C 1.00183(12) 0.5599(3) 0.8542(2) 0.0488(10) Uani 1 1 d .
H35A H 1.0079 0.5668 0.9039 0.059 Uiso 1 1 calc R
H35B H 1.03 0.5619 0.8467 0.059 Uiso 1 1 calc R
C36 C 0.97998(12) 0.4635(3) 0.8303(2) 0.0417(9) Uani 1 1 d .
H36A H 0.9984 0.4122 0.8583 0.05 Uiso 1 1 calc R
H36B H 0.977 0.4527 0.7819 0.05 Uiso 1 1 calc R
C41 C 0.89931(11) 0.2919(2) 0.74340(17) 0.0343(7) Uani 1 1 d .
H41 H 0.8772 0.2404 0.7365 0.041 Uiso 1 1 calc R
C42 C 0.93942(13) 0.2436(3) 0.7347(2) 0.0465(9) Uani 1 1 d .
H42A H 0.9615 0.2923 0.7363 0.056 Uiso 1 1 calc R
H42B H 0.9525 0.1988 0.773 0.056 Uiso 1 1 calc R
C43 C 0.92660(15) 0.1898(3) 0.6665(2) 0.0529(10) Uani 1 1 d .
H43A H 0.953 0.1619 0.6616 0.063 Uiso 1 1 calc R
H43B H 0.9067 0.1373 0.6669 0.063 Uiso 1 1 calc R
C44 C 0.90433(14) 0.2541(3) 0.6054(2) 0.0530(10) Uani 1 1 d .
H44A H 0.9256 0.301 0.6006 0.064 Uiso 1 1 calc R
H44B H 0.894 0.2155 0.563 0.064 Uiso 1 1 calc R
C45 C 0.86588(13) 0.3059(3) 0.61411(19) 0.0483(10) Uani 1 1 d .
H45A H 0.843 0.2595 0.6128 0.058 Uiso 1 1 calc R
H45B H 0.8535 0.3509 0.5757 0.058 Uiso 1 1 calc R
C46 C 0.87982(12) 0.3603(3) 0.68206(17) 0.0405(8) Uani 1 1 d .
H46A H 0.8543 0.3933 0.6864 0.049 Uiso 1 1 calc R
H46B H 0.9018 0.4087 0.6825 0.049 Uiso 1 1 calc R
C51 C 0.95102(11) 0.2698(2) 0.88862(17) 0.0344(8) Uani 1 1 d .
H51 H 0.9747 0.2697 0.8688 0.041 Uiso 1 1 calc R
C52 C 0.93795(12) 0.1646(2) 0.8904(2) 0.0411(9) Uani 1 1 d .
H52A H 0.9157 0.1594 0.9123 0.049 Uiso 1 1 calc R
H52B H 0.9252 0.1399 0.8431 0.049 Uiso 1 1 calc R
C53 C 0.97814(14) 0.1057(3) 0.9308(2) 0.0601(12) Uani 1 1 d .
H53A H 0.9695 0.0387 0.9325 0.072 Uiso 1 1 calc R
H53B H 0.9996 0.1078 0.9072 0.072 Uiso 1 1 calc R
C54 C 0.99925(16) 0.1436(3) 1.0039(3) 0.0672(13) Uani 1 1 d .
H54A H 1.0257 0.1063 1.0283 0.081 Uiso 1 1 calc R
H54B H 0.9787 0.1364 1.0288 0.081 Uiso 1 1 calc R
C55 C 1.01144(13) 0.2486(3) 1.0028(2) 0.0497(10) Uani 1 1 d .
H55A H 1.0234 0.2727 1.0503 0.06 Uiso 1 1 calc R
H55B H 1.0344 0.2546 0.9824 0.06 Uiso 1 1 calc R
C56 C 0.97199(11) 0.3087(3) 0.96162(18) 0.0389(8) Uani 1 1 d .
H56A H 0.9813 0.3751 0.9597 0.047 Uiso 1 1 calc R
H56B H 0.9503 0.3083 0.9847 0.047 Uiso 1 1 calc R
Cl61 Cl 0.86953(6) 0.91717(12) 0.90039(12) 0.1191(7) Uani 1 1 d .
C61 C 0.84323(18) 1.0018(4) 0.9336(3) 0.0834(17) Uani 1 1 d .
H61A H 0.8392 1.061 0.9065 0.1 Uiso 1 1 calc R
H61B H 0.8141 0.978 0.9299 0.1 Uiso 1 1 calc R
Cl62 Cl 0.87371(9) 1.02590(17) 1.01928(11) 0.1643(11) Uani 1 1 d .
Cl5 Cl 0.75450(15) 0.1909(4) 0.5263(3) 0.158(3) Uani 0.5 1 d P
Cl6 Cl 0.7624(2) 0.1134(5) 0.5241(2) 0.169(2) Uani 0.5 1 d P
C71 C 0.7605(5) 0.1913(11) 0.4612(8) 0.115(5) Uani 0.5 1 d P
H71A H 0.7395 0.1673 0.4174 0.138 Uiso 0.5 1 calc PR
H71B H 0.7895 0.193 0.4566 0.138 Uiso 0.5 1 calc PR
C92 C 0.5378(6) 0.3989(8) 0.7709(10) 0.271(9) Uani 1 1 d DU
H92A H 0.5604 0.3909 0.8167 0.325 Uiso 1 1 calc R
H92B H 0.5268 0.3342 0.7562 0.325 Uiso 1 1 calc R
C93 C 0.5022(12) 0.4434(14) 0.7856(5) 0.250(11) Uani 0.5 1 d PDU
H93A H 0.5027 0.5132 0.781 0.3 Uiso 0.5 1 calc PR
H93B H 0.5027 0.427 0.832 0.3 Uiso 0.5 1 calc PR
C91 C 0.5620(4) 0.4206(9) 0.7289(8) 0.239(7) Uani 1 1 d DU
H91A H 0.5856 0.3744 0.7369 0.359 Uiso 1 1 calc R
H91B H 0.5743 0.4844 0.7397 0.359 Uiso 1 1 calc R
H91C H 0.5429 0.4181 0.6807 0.359 Uiso 1 1 calc R
H3 H 0.877(4) 0.257(8) 0.947(6) 0.287 Uiso 1 1 d .

loop_
_atom_site_aniso_label
_atom_site_aniso_U_11
_atom_site_aniso_U_22
_atom_site_aniso_U_33
_atom_site_aniso_U_23
_atom_site_aniso_U_13
_atom_site_aniso_U_12
Ru1 0.02469(13) 0.02447(13) 0.02712(13) 0.00199(11) 0.00629(9) -0.00185(12)
P1 0.0262(4) 0.0273(4) 0.0305(4) 0.0036(4) 0.0067(3) 0.0002(4)
Cl1 0.0353(4) 0.0275(4) 0.0405(4) -0.0029(3) 0.0096(4) -0.0038(3)
O1 0.0311(12) 0.0363(13) 0.0298(12) 0.0032(10) 0.0064(10) 0.0041(11)
C1 0.0261(16) 0.0290(17) 0.0335(17) 0.0052(14) 0.0063(13) -0.0029(13)
O2 0.0557(17) 0.0625(19) 0.0341(14) 0.0115(13) 0.0056(12) 0.0182(15)
C2 0.0281(17) 0.0307(17) 0.0338(17) 0.0052(14) 0.0050(14) -0.0069(14)
C3 0.0313(18) 0.0337(18) 0.0362(18) 0.0009(15) 0.0114(15) -0.0063(15)
C4 0.0411(19) 0.0357(19) 0.0315(17) 0.0021(15) 0.0103(15) -0.0116(16)
C5 0.045(2) 0.044(2) 0.0393(19) -0.0028(16) 0.0172(17) -0.0144(18)
C6 0.052(2) 0.055(3) 0.058(3) -0.020(2) 0.029(2) -0.022(2)
C7 0.056(3) 0.089(3) 0.040(2) -0.021(2) 0.021(2) -0.030(3)
C8 0.059(3) 0.083(3) 0.0298(19) 0.004(2) 0.0084(19) -0.026(3)
C9 0.044(2) 0.054(2) 0.0364(19) 0.0017(18) 0.0088(17) -0.0160(19)
N11 0.0246(13) 0.0260(14) 0.0301(13) 0.0028(11) 0.0057(11) 0.0004(11)
C11 0.0335(18) 0.0347(18) 0.0308(17) 0.0006(14) 0.0047(14) -0.0052(15)
N12 0.0255(13) 0.0266(14) 0.0322(14) 0.0039(11) 0.0036(11) 0.0016(11)
C12 0.0310(17) 0.0281(17) 0.0326(17) 0.0005(14) 0.0101(14) -0.0026(14)
C13 0.0383(19) 0.0281(17) 0.047(2) -0.0051(16) 0.0051(16) -0.0028(16)
C14 0.0363(18) 0.0272(17) 0.050(2) 0.0031(17) 0.0079(16) -0.0012(16)
C15 0.051(3) 0.026(2) 0.092(3) 0.003(2) -0.009(2) 0.0061(18)
N21 0.0269(13) 0.0265(13) 0.0341(14) 0.0026(12) 0.0084(11) -0.0042(12)
C21 0.045(2) 0.0339(19) 0.047(2) 0.0078(16) 0.0212(17) -0.0071(17)
N22 0.0268(14) 0.0308(15) 0.0368(15) 0.0044(12) 0.0115(12) -0.0006(12)
C22 0.0336(18) 0.0328(18) 0.0389(18) 0.0016(15) 0.0147(15) -0.0088(15)
C23 0.0360(19) 0.044(2) 0.061(2) 0.010(2) 0.0255(18) 0.0011(18)
C24 0.0323(19) 0.043(2) 0.051(2) 0.0069(18) 0.0190(16) 0.0001(16)
C25 0.044(2) 0.057(3) 0.095(4) 0.024(3) 0.038(2) 0.017(2)
C31 0.0299(17) 0.0343(18) 0.0332(17) 0.0040(14) 0.0105(14) -0.0026(14)
C32 0.0364(18) 0.0331(18) 0.0327(17) 0.0069(14) 0.0118(15) 0.0002(15)
C33 0.050(2) 0.0315(19) 0.0420(19) 0.0020(16) 0.0186(17) -0.0075(17)
C34 0.051(2) 0.042(2) 0.055(2) 0.0006(19) 0.0221(19) -0.0147(19)
C35 0.036(2) 0.053(2) 0.057(2) 0.004(2) 0.0158(18) -0.0113(18)
C36 0.0346(19) 0.044(2) 0.047(2) 0.0058(17) 0.0150(16) -0.0041(17)
C41 0.0332(18) 0.0341(18) 0.0346(17) -0.0004(15) 0.0107(14) -0.0013(15)
C42 0.045(2) 0.052(2) 0.046(2) 0.0004(19) 0.0206(18) 0.0077(19)
C43 0.062(3) 0.050(2) 0.053(2) -0.006(2) 0.028(2) 0.008(2)
C44 0.064(3) 0.056(3) 0.043(2) -0.009(2) 0.024(2) 0.000(2)
C45 0.054(2) 0.054(2) 0.0339(19) -0.0034(18) 0.0126(18) -0.002(2)
C46 0.042(2) 0.044(2) 0.0360(18) 0.0019(17) 0.0148(15) 0.0051(18)
C51 0.0303(18) 0.0329(18) 0.0371(18) 0.0056(14) 0.0081(14) 0.0043(14)
C52 0.039(2) 0.0294(19) 0.049(2) 0.0047(16) 0.0088(17) 0.0045(15)
C53 0.053(3) 0.035(2) 0.077(3) 0.016(2) 0.004(2) 0.010(2)
C54 0.055(3) 0.051(3) 0.071(3) 0.026(2) -0.008(2) 0.003(2)
C55 0.041(2) 0.047(2) 0.049(2) 0.0127(19) 0.0006(18) 0.0004(18)
C56 0.0348(19) 0.0355(19) 0.0395(19) 0.0086(16) 0.0045(15) 0.0021(16)
Cl61 0.0954(12) 0.0700(10) 0.1736(19) 0.0068(11) 0.0246(12) -0.0015(9)
C61 0.075(4) 0.065(3) 0.085(4) 0.023(3) -0.005(3) -0.002(3)
Cl62 0.214(3) 0.1258(17) 0.0921(13) 0.0187(12) -0.0221(15) -0.0264(17)
Cl5 0.086(3) 0.139(4) 0.201(6) -0.070(4) -0.010(3) -0.001(3)
Cl6 0.221(6) 0.172(5) 0.087(3) -0.002(3) 0.021(3) -0.077(5)
C71 0.132(13) 0.121(12) 0.112(11) -0.017(10) 0.069(10) -0.007(10)
C92 0.46(3) 0.103(9) 0.294(18) -0.036(11) 0.182(17) -0.084(11)
C93 0.43(3) 0.126(16) 0.21(2) -0.119(15) 0.14(2) -0.11(2)
C91 0.232(14) 0.157(11) 0.302(18) 0.033(11) 0.061(12) -0.090(10)

loop_
_atom_type_symbol
_atom_type_description
_atom_type_scat_dispersion_real
_atom_type_scat_dispersion_imag
_atom_type_scat_source
C C 0.0033 0.0016 'International Tables Vol C Tables 4.2.6.8 and 6.1.1.4'
H H 0 0 'International Tables Vol C Tables 4.2.6.8 and 6.1.1.4'
N N 0.0061 0.0033 'International Tables Vol C Tables 4.2.6.8 and 6.1.1.4'
O O 0.0106 0.006 'International Tables Vol C Tables 4.2.6.8 and 6.1.1.4'
P P 0.1023 0.0942 'International Tables Vol C Tables 4.2.6.8 and 6.1.1.4'
Cl Cl 0.1484 0.1585 'International Tables Vol C Tables 4.2.6.8 and 6.1.1.4'
Ru Ru -1.2594 0.8363 'International Tables Vol C Tables 4.2.6.8 and 6.1.1.4'

loop_
_geom_angle_atom_site_label_1
_geom_angle_atom_site_label_2
_geom_angle_atom_site_label_3
_geom_angle
_geom_angle_site_symmetry_1
_geom_angle_site_symmetry_3
C3 Ru1 N11 95.06(13) . .
C3 Ru1 N21 93.49(13) . .
N11 Ru1 N21 84.42(10) . .
C3 Ru1 O1 175.48(12) . .
N11 Ru1 O1 87.20(9) . .
N21 Ru1 O1 82.82(10) . .
C3 Ru1 P1 95.81(11) . .
N11 Ru1 P1 99.21(7) . .
N21 Ru1 P1 169.66(7) . .
O1 Ru1 P1 87.68(7) . .
C3 Ru1 Cl1 90.22(11) . .
N11 Ru1 Cl1 171.98(7) . .
N21 Ru1 Cl1 89.25(8) . .
O1 Ru1 Cl1 87.13(7) . .
P1 Ru1 Cl1 86.21(3) . .
C31 P1 C51 101.06(15) . .
C31 P1 C41 108.71(16) . .
C51 P1 C41 102.25(16) . .
C31 P1 Ru1 113.60(11) . .
C51 P1 Ru1 117.56(12) . .
C41 P1 Ru1 112.45(11) . .
C2 O1 Ru1 120.6(2) . .
N22 C1 N12 109.6(3) . .
N22 C1 C2 110.5(3) . .
N12 C1 C2 111.6(3) . .
N22 C1 H1 108.3 . .
N12 C1 H1 108.3 . .
C2 C1 H1 108.3 . .
O2 C2 O1 127.1(3) . .
O2 C2 C1 116.2(3) . .
O1 C2 C1 116.7(3) . .
C4 C3 Ru1 132.0(3) . .
C4 C3 H3 114(8) . .
Ru1 C3 H3 114(8) . .
C9 C4 C5 117.9(3) . .
C9 C4 C3 117.7(3) . .
C5 C4 C3 124.5(3) . .
C6 C5 C4 120.8(4) . .
C6 C5 H5 119.6 . .
C4 C5 H5 119.6 . .
C7 C6 C5 120.2(4) . .
C7 C6 H6 119.9 . .
C5 C6 H6 119.9 . .
C8 C7 C6 120.3(4) . .
C8 C7 H7 119.8 . .
C6 C7 H7 119.8 . .
C7 C8 C9 120.5(4) . .
C7 C8 H8 119.8 . .
C9 C8 H8 119.8 . .
C8 C9 C4 120.3(4) . .
C8 C9 H9 119.9 . .
C4 C9 H9 119.9 . .
C12 N11 N12 105.5(3) . .
C12 N11 Ru1 138.4(2) . .
N12 N11 Ru1 116.04(19) . .
C12 C11 H11A 109.5 . .
C12 C11 H11B 109.5 . .
H11A C11 H11B 109.5 . .
C12 C11 H11C 109.5 . .
H11A C11 H11C 109.5 . .
H11B C11 H11C 109.5 . .
C14 N12 N11 111.5(3) . .
C14 N12 C1 127.3(3) . .
N11 N12 C1 120.2(3) . .
N11 C12 C13 110.1(3) . .
N11 C12 C11 124.3(3) . .
C13 C12 C11 125.7(3) . .
C14 C13 C12 107.6(3) . .
C14 C13 H13 126.2 . .
C12 C13 H13 126.2 . .
N12 C14 C13 105.3(3) . .
N12 C14 C15 123.3(3) . .
C13 C14 C15 131.4(3) . .
C14 C15 H15A 109.5 . .
C14 C15 H15B 109.5 . .
H15A C15 H15B 109.5 . .
C14 C15 H15C 109.5 . .
H15A C15 H15C 109.5 . .
H15B C15 H15C 109.5 . .
C22 N21 N22 105.6(3) . .
C22 N21 Ru1 136.7(2) . .
N22 N21 Ru1 117.10(19) . .
C22 C21 H21A 109.5 . .
C22 C21 H21B 109.5 . .
H21A C21 H21B 109.5 . .
C22 C21 H21C 109.5 . .
H21A C21 H21C 109.5 . .
H21B C21 H21C 109.5 . .
C24 N22 N21 111.3(3) . .
C24 N22 C1 129.6(3) . .
N21 N22 C1 119.0(3) . .
N21 C22 C23 109.5(3) . .
N21 C22 C21 122.4(3) . .
C23 C22 C21 128.1(3) . .
C24 C23 C22 107.7(3) . .
C24 C23 H23 126.1 . .
C22 C23 H23 126.1 . .
N22 C24 C23 105.9(3) . .
N22 C24 C25 123.0(3) . .
C23 C24 C25 131.1(3) . .
C24 C25 H25A 109.5 . .
C24 C25 H25B 109.5 . .
H25A C25 H25B 109.5 . .
C24 C25 H25C 109.5 . .
H25A C25 H25C 109.5 . .
H25B C25 H25C 109.5 . .
C32 C31 C36 108.7(3) . .
C32 C31 P1 115.0(2) . .
C36 C31 P1 118.4(2) . .
C32 C31 H31 104.4 . .
C36 C31 H31 104.4 . .
P1 C31 H31 104.4 . .
C33 C32 C31 110.0(3) . .
C33 C32 H32A 109.7 . .
C31 C32 H32A 109.7 . .
C33 C32 H32B 109.7 . .
C31 C32 H32B 109.7 . .
H32A C32 H32B 108.2 . .
C32 C33 C34 110.7(3) . .
C32 C33 H33A 109.5 . .
C34 C33 H33A 109.5 . .
C32 C33 H33B 109.5 . .
C34 C33 H33B 109.5 . .
H33A C33 H33B 108.1 . .
C35 C34 C33 112.1(3) . .
C35 C34 H34A 109.2 . .
C33 C34 H34A 109.2 . .
C35 C34 H34B 109.2 . .
C33 C34 H34B 109.2 . .
H34A C34 H34B 107.9 . .
C34 C35 C36 112.2(3) . .
C34 C35 H35A 109.2 . .
C36 C35 H35A 109.2 . .
C34 C35 H35B 109.2 . .
C36 C35 H35B 109.2 . .
H35A C35 H35B 107.9 . .
C35 C36 C31 110.1(3) . .
C35 C36 H36A 109.6 . .
C31 C36 H36A 109.6 . .
C35 C36 H36B 109.6 . .
C31 C36 H36B 109.6 . .
H36A C36 H36B 108.1 . .
C42 C41 C46 107.3(3) . .
C42 C41 P1 117.5(2) . .
C46 C41 P1 114.8(2) . .
C42 C41 H41 105.4 . .
C46 C41 H41 105.4 . .
P1 C41 H41 105.4 . .
C43 C42 C41 111.0(3) . .
C43 C42 H42A 109.4 . .
C41 C42 H42A 109.4 . .
C43 C42 H42B 109.4 . .
C41 C42 H42B 109.4 . .
H42A C42 H42B 108 . .
C44 C43 C42 112.1(3) . .
C44 C43 H43A 109.2 . .
C42 C43 H43A 109.2 . .
C44 C43 H43B 109.2 . .
C42 C43 H43B 109.2 . .
H43A C43 H43B 107.9 . .
C45 C44 C43 110.9(3) . .
C45 C44 H44A 109.5 . .
C43 C44 H44A 109.5 . .
C45 C44 H44B 109.5 . .
C43 C44 H44B 109.5 . .
H44A C44 H44B 108 . .
C44 C45 C46 111.1(3) . .
C44 C45 H45A 109.4 . .
C46 C45 H45A 109.4 . .
C44 C45 H45B 109.4 . .
C46 C45 H45B 109.4 . .
H45A C45 H45B 108 . .
C45 C46 C41 110.8(3) . .
C45 C46 H46A 109.5 . .
C41 C46 H46A 109.5 . .
C45 C46 H46B 109.5 . .
C41 C46 H46B 109.5 . .
H46A C46 H46B 108.1 . .
C56 C51 C52 110.4(3) . .
C56 C51 P1 115.3(2) . .
C52 C51 P1 113.4(2) . .
C56 C51 H51 105.6 . .
C52 C51 H51 105.6 . .
P1 C51 H51 105.6 . .
C53 C52 C51 109.9(3) . .
C53 C52 H52A 109.7 . .
C51 C52 H52A 109.7 . .
C53 C52 H52B 109.7 . .
C51 C52 H52B 109.7 . .
H52A C52 H52B 108.2 . .
C54 C53 C52 111.0(4) . .
C54 C53 H53A 109.4 . .
C52 C53 H53A 109.4 . .
C54 C53 H53B 109.4 . .
C52 C53 H53B 109.4 . .
H53A C53 H53B 108 . .
C53 C54 C55 110.5(4) . .
C53 C54 H54A 109.5 . .
C55 C54 H54A 109.5 . .
C53 C54 H54B 109.5 . .
C55 C54 H54B 109.5 . .
H54A C54 H54B 108.1 . .
C56 C55 C54 111.6(3) . .
C56 C55 H55A 109.3 . .
C54 C55 H55A 109.3 . .
C56 C55 H55B 109.3 . .
C54 C55 H55B 109.3 . .
H55A C55 H55B 108 . .
C55 C56 C51 110.7(3) . .
C55 C56 H56A 109.5 . .
C51 C56 H56A 109.5 . .
C55 C56 H56B 109.5 . .
C51 C56 H56B 109.5 . .
H56A C56 H56B 108.1 . .
Cl62 C61 Cl61 110.7(3) . .
Cl62 C61 H61A 109.5 . .
Cl61 C61 H61A 109.5 . .
Cl62 C61 H61B 109.5 . .
Cl61 C61 H61B 109.5 . .
H61A C61 H61B 108.1 . .
Cl6 Cl5 C71 172.3(11) . 7_656
Cl6 Cl5 Cl5 142.4(9) . 7_656
C71 Cl5 Cl5 45.0(5) 7_656 7_656
Cl5 Cl6 C71 57.2(6) . .
Cl6 C71 Cl5 115.4(11) . 7_656
Cl6 C71 H71A 108.4 . .
Cl5 C71 H71A 108.4 7_656 .
Cl6 C71 H71B 108.4 . .
Cl5 C71 H71B 108.4 7_656 .
H71A C71 H71B 107.5 . .
C91 C92 C93 135.2(14) . .
C91 C92 H92A 103.4 . .
C93 C92 H92A 103.4 . .
C91 C92 H92B 103.4 . .
C93 C92 H92B 103.4 . .
H92A C92 H92B 105.2 . .
C92 C93 C92 101.1(16) . 2_656
C92 C93 H93A 111.6 . .
C92 C93 H93A 111.6 2_656 .
C92 C93 H93B 111.6 . .
C92 C93 H93B 111.6 2_656 .
H93A C93 H93B 109.4 . .
C92 C91 H91A 109.5 . .
C92 C91 H91B 109.5 . .
H91A C91 H91B 109.5 . .
C92 C91 H91C 109.5 . .
H91A C91 H91C 109.5 . .
H91B C91 H91C 109.5 . .

loop_
_geom_bond_atom_site_label_1
_geom_bond_atom_site_label_2
_geom_bond_distance
_geom_bond_site_symmetry_2
Ru1 C3 1.886(4) .
Ru1 N11 2.111(3) .
Ru1 N21 2.123(3) .
Ru1 O1 2.200(2) .
Ru1 P1 2.4086(11) .
Ru1 Cl1 2.4102(13) .
P1 C31 1.862(4) .
P1 C51 1.873(3) .
P1 C41 1.881(4) .
O1 C2 1.265(4) .
C1 N22 1.462(4) .
C1 N12 1.465(4) .
C1 C2 1.565(5) .
C1 H1 1 .
O2 C2 1.239(4) .
C3 C4 1.483(5) .
C3 H3 0.88(11) .
C4 C9 1.411(5) .
C4 C5 1.414(5) .
C5 C6 1.385(5) .
C5 H5 0.95 .
C6 C7 1.382(6) .
C6 H6 0.95 .
C7 C8 1.378(7) .
C7 H7 0.95 .
C8 C9 1.394(6) .
C8 H8 0.95 .
C9 H9 0.95 .
N11 C12 1.344(4) .
N11 N12 1.386(3) .
C11 C12 1.503(4) .
C11 H11A 0.98 .
C11 H11B 0.98 .
C11 H11C 0.98 .
N12 C14 1.378(4) .
C12 C13 1.402(5) .
C13 C14 1.385(5) .
C13 H13 0.95 .
C14 C15 1.490(5) .
C15 H15A 0.98 .
C15 H15B 0.98 .
C15 H15C 0.98 .
N21 C22 1.353(4) .
N21 N22 1.385(4) .
C21 C22 1.501(5) .
C21 H21A 0.98 .
C21 H21B 0.98 .
C21 H21C 0.98 .
N22 C24 1.362(4) .
C22 C23 1.396(5) .
C23 C24 1.382(5) .
C23 H23 0.95 .
C24 C25 1.504(5) .
C25 H25A 0.98 .
C25 H25B 0.98 .
C25 H25C 0.98 .
C31 C32 1.546(5) .
C31 C36 1.550(5) .
C31 H31 1 .
C32 C33 1.532(5) .
C32 H32A 0.99 .
C32 H32B 0.99 .
C33 C34 1.537(5) .
C33 H33A 0.99 .
C33 H33B 0.99 .
C34 C35 1.533(6) .
C34 H34A 0.99 .
C34 H34B 0.99 .
C35 C36 1.536(5) .
C35 H35A 0.99 .
C35 H35B 0.99 .
C36 H36A 0.99 .
C36 H36B 0.99 .
C41 C42 1.548(5) .
C41 C46 1.549(5) .
C41 H41 1 .
C42 C43 1.534(5) .
C42 H42A 0.99 .
C42 H42B 0.99 .
C43 C44 1.526(6) .
C43 H43A 0.99 .
C43 H43B 0.99 .
C44 C45 1.523(6) .
C44 H44A 0.99 .
C44 H44B 0.99 .
C45 C46 1.534(5) .
C45 H45A 0.99 .
C45 H45B 0.99 .
C46 H46A 0.99 .
C46 H46B 0.99 .
C51 C56 1.535(5) .
C51 C52 1.549(5) .
C51 H51 1 .
C52 C53 1.535(5) .
C52 H52A 0.99 .
C52 H52B 0.99 .
C53 C54 1.532(7) .
C53 H53A 0.99 .
C53 H53B 0.99 .
C54 C55 1.536(6) .
C54 H54A 0.99 .
C54 H54B 0.99 .
C55 C56 1.533(5) .
C55 H55A 0.99 .
C55 H55B 0.99 .
C56 H56A 0.99 .
C56 H56B 0.99 .
Cl61 C61 1.752(6) .
C61 Cl62 1.748(6) .
C61 H61A 0.99 .
C61 H61B 0.99 .
Cl5 Cl6 1.129(7) .
Cl5 C71 1.778(15) 7_656
Cl5 Cl5 1.960(15) 7_656
Cl6 C71 1.695(16) .
C71 Cl5 1.778(15) 7_656
C71 H71A 0.99 .
C71 H71B 0.99 .
C92 C91 1.407(18) .
C92 C93 1.45(2) .
C92 H92A 0.99 .
C92 H92B 0.99 .
C93 C92 1.55(3) 2_656
C93 H93A 0.99 .
C93 H93B 0.99 .
C91 H91A 0.98 .
C91 H91B 0.98 .
C91 H91C 0.98 .
